data_1564623
loop_
_publ_author_name
'Zhang, Ju-Wen'
'Wang, Cen-Ru'
'Liu, Wen-Hua'
'Xu, Shuang'
'Liu, Bin-Qiu'

_publ_section_title
;
 Two kinds of 2,4-dichlorobenzoate-based lanthanide coordination polymers
 tuned by 4,4&#x2032;-bipyridine: Syntheses, structures,
 photoluminescence, and magnetism
;
_journal_name_full 'Inorganica Chimica Acta'
_journal_page_first 119648
_journal_paper_doi 10.1016/j.ica.2020.119648
_journal_volume 508
_journal_year 2020
_chemical_formula_moiety 'C26 H15 Cl6 Eu N O7'
_chemical_formula_sum 'C26 H15 Cl6 Eu N O7'
_chemical_formula_weight 818.05
_space_group_crystal_system triclinic
_space_group_IT_number 2
_space_group_name_Hall '-P 1'
_space_group_name_H-M_alt 'P -1'
_atom_sites_solution_hydrogens mixed
_audit_contact_author_name
;
;
_audit_creation_date 2020-02-09
_audit_creation_method
;
Olex2 1.2
(compiled 2018.05.29 svn.r3508 for OlexSys, GUI svn.r5506)
;
_cell_angle_alpha 112.2770(10)
_cell_angle_beta 104.0340(10)
_cell_angle_gamma 93.3830(10)
_cell_formula_units_Z 2
_cell_length_a 8.7314(5)
_cell_length_b 13.3880(8)
_cell_length_c 14.8913(9)
_cell_measurement_reflns_used 8374
_cell_measurement_temperature 296(2)
_cell_measurement_theta_max 28.412
_cell_measurement_theta_min 2.439
_cell_volume 1540.48(16)
_computing_cell_refinement 'SAINT v8.34A (Bruker, 2013)'
_computing_data_collection 'SMART (Bruker, 2001)'
_computing_data_reduction 'SAINT v8.34A (Bruker, 2013)'
_computing_molecular_graphics 'Olex2 (Dolomanov et al., 2009)'
_computing_publication_material 'Olex2 (Dolomanov et al., 2009)'
_computing_structure_refinement 'ShelXL (Sheldrick, 2015)'
_computing_structure_solution 'SHELXS-97 (Sheldrick, 1990)'
_diffrn_ambient_temperature 296
_diffrn_measured_fraction_theta_full 0.996
_diffrn_measured_fraction_theta_max 0.987
_diffrn_measurement_device_type 'Bruker P4'
_diffrn_measurement_method '\w scans'
_diffrn_radiation_monochromator graphite
_diffrn_radiation_type MoK\a
_diffrn_radiation_wavelength 0.71073
_diffrn_reflns_av_R_equivalents 0.0121
_diffrn_reflns_av_unetI/netI 0.0239
_diffrn_reflns_Laue_measured_fraction_full 0.996
_diffrn_reflns_Laue_measured_fraction_max 0.987
_diffrn_reflns_limit_h_max 11
_diffrn_reflns_limit_h_min -11
_diffrn_reflns_limit_k_max 17
_diffrn_reflns_limit_k_min -12
_diffrn_reflns_limit_l_max 19
_diffrn_reflns_limit_l_min -19
_diffrn_reflns_number 11302
_diffrn_reflns_point_group_measured_fraction_full 0.996
_diffrn_reflns_point_group_measured_fraction_max 0.987
_diffrn_reflns_theta_full 25.242
_diffrn_reflns_theta_max 28.411
_diffrn_reflns_theta_min 1.543
_exptl_absorpt_coefficient_mu 2.600
_exptl_absorpt_correction_T_max 0.7630
_exptl_absorpt_correction_T_min 0.7287
_exptl_absorpt_correction_type multi-scan
_exptl_absorpt_process_details SADABS
_exptl_crystal_colour colourless
_exptl_crystal_colour_primary colourless
_exptl_crystal_density_diffrn 1.764
_exptl_crystal_density_method 'not measured'
_exptl_crystal_description block
_exptl_crystal_F_000 798
_exptl_crystal_size_max 0.13
_exptl_crystal_size_mid 0.12
_exptl_crystal_size_min 0.11
_refine_diff_density_max 2.567
_refine_diff_density_min -1.630
_refine_diff_density_rms 0.137
_refine_ls_extinction_coef .
_refine_ls_extinction_method none
_refine_ls_goodness_of_fit_ref 1.110
_refine_ls_hydrogen_treatment constr
_refine_ls_matrix_type full
_refine_ls_number_parameters 444
_refine_ls_number_reflns 7644
_refine_ls_number_restraints 108
_refine_ls_restrained_S_all 1.133
_refine_ls_R_factor_all 0.0432
_refine_ls_R_factor_gt 0.0383
_refine_ls_shift/su_max 0.003
_refine_ls_shift/su_mean 0.000
_refine_ls_structure_factor_coef Fsqd
_refine_ls_weighting_details 'w=1/[\s^2^(Fo^2^)+(0.0420P)^2^+5.9250P] where P=(Fo^2^+2Fc^2^)/3'
_refine_ls_weighting_scheme calc
_refine_ls_wR_factor_gt 0.0954
_refine_ls_wR_factor_ref 0.1001
_reflns_Friedel_coverage 0.000
_reflns_Friedel_fraction_full .
_reflns_Friedel_fraction_max .
_reflns_number_gt 6984
_reflns_number_total 7644
_reflns_threshold_expression 'I > 2\s(I)'
_cod_data_source_file ICA-2020-508-119648.cif
_cod_data_source_block 5
_cod_database_code 1564623
_shelx_shelxl_version_number 2018/3
_shelx_space_group_comment
;
The symmetry employed for this shelxl refinement is uniquely defined
by the following loop, which should always be used as a source of
symmetry information in preference to the above space-group names.
They are only intended as comments.
;
_shelx_estimated_absorpt_t_max 0.763
_shelx_estimated_absorpt_t_min 0.729
_olex2_refinement_description
;
1. Fixed Uiso
 At 1.2 times of:
  All C(H) groups
 At 1.5 times of:
  All O(H,H) groups
2. Uiso/Uaniso restraints and constraints
Uanis(Cl6A) \\sim Ueq, Uanis(Cl5) \\sim Ueq: with sigma of 0.01 and sigma for
terminal atoms of 0.02
3. Rigid body (RIGU) restrains
 Cl5, Cl6, C16, C17, C18, C19, C20, C21, C21A, C20A, C19A, C18A, C17A, Cl6A,
 Cl5A
 with sigma for 1-2 distances of 0.004 and sigma for 1-3 distances of 0.004
4. Others
 Sof(H7)=Sof(Cl1A)=1-FVAR(1)
 Sof(Cl1)=Sof(H3)=FVAR(1)
 Sof(C21A)=Sof(C20A)=Sof(H20A)=Sof(C19A)=Sof(C18A)=Sof(H18A)=Sof(C17A)=
 Sof(H17A)=Sof(Cl6A)=Sof(Cl5A)=1-FVAR(2)
 Sof(Cl5)=Sof(Cl6)=Sof(C17)=Sof(H17)=Sof(C18)=Sof(H18)=Sof(C19)=Sof(C20)=
 Sof(H20)=Sof(C21)=FVAR(2)
5.a Riding coordinates:
 O1W(H1WA,H1WB)
5.b Aromatic/amide H refined with riding coordinates:
 C3(H3), C4(H4), C6(H6), C7(H7), C11(H11), C13(H13), C14(H14), C17(H17),
 C18(H18), C20(H20), C22(H22), C23(H23), C25(H25), C26(H26), C20A(H20A),
 C18A(H18A), C17A(H17A)
;
_olex2_submission_special_instructions 'No special instructions were received'

loop_
_space_group_symop_operation_xyz
'x, y, z'
'-x, -y, -z'

loop_
_atom_site_label
_atom_site_type_symbol
_atom_site_fract_x
_atom_site_fract_y
_atom_site_fract_z
_atom_site_U_iso_or_equiv
_atom_site_adp_type
_atom_site_occupancy
_atom_site_site_symmetry_order
_atom_site_calc_flag
_atom_site_refinement_flags_posn
_atom_site_refinement_flags_adp
_atom_site_refinement_flags_occupancy
_atom_site_disorder_assembly
_atom_site_disorder_group
Eu1 Eu 1.22613(2) 1.52845(2) 1.08867(2) 0.02052(7) Uani 1 1 d . . . . .
O1 O 1.3162(5) 1.7199(3) 1.2136(3) 0.0445(8) Uani 1 1 d . . . . .
N1 N 1.3592(4) 1.5205(3) 1.2633(3) 0.0324(8) Uani 1 1 d . . . . .
C1 C 1.4033(5) 1.7426(4) 1.1662(3) 0.0323(9) Uani 1 1 d . . . . .
O1W O 1.4736(3) 1.4529(3) 1.0772(2) 0.0303(6) Uani 1 1 d . . . . .
H1WA H 1.452299 1.388754 1.027411 0.045 Uiso 1 1 d R . . . .
H1WB H 1.551469 1.491044 1.072921 0.045 Uiso 1 1 d R . . . .
Cl1 Cl 1.5737(10) 1.8309(3) 1.0335(5) 0.215(4) Uani 0.691(6) 1 d . . P A 1
Cl2 Cl 1.7673(4) 2.20305(19) 1.3449(4) 0.1552(16) Uani 1 1 d . . . . .
O2 O 1.4175(4) 1.6708(3) 1.0865(3) 0.0450(8) Uani 1 1 d . . . . .
C2 C 1.4921(6) 1.8582(4) 1.2071(4) 0.0437(11) Uani 1 1 d . . . . .
Cl3 Cl 0.9738(3) 1.44479(18) 1.32276(16) 0.0878(7) Uani 1 1 d . . . . .
O3 O 1.0330(3) 1.5479(3) 1.1783(2) 0.0357(7) Uani 1 1 d . . . . .
C3 C 1.4914(8) 1.9331(5) 1.3013(5) 0.0594(15) Uani 1 1 d . . . . .
H3 H 1.431721 1.911642 1.336764 0.071 Uiso 0.691(6) 1 calc R . P A 1
Cl4 Cl 0.7572(3) 1.7650(2) 1.57319(14) 0.1133(10) Uani 1 1 d . . . . .
O4 O 0.7811(3) 1.5398(3) 1.0906(2) 0.0319(6) Uani 1 1 d . . . . .
C4 C 1.5765(10) 2.0394(6) 1.3451(7) 0.082(2) Uani 1 1 d . . . . .
H4 H 1.575893 2.087378 1.409366 0.099 Uiso 1 1 calc R . . . .
O5 O 1.1749(4) 1.3332(3) 1.0545(3) 0.0473(9) Uani 1 1 d . . . . .
C5 C 1.6587(11) 2.0712(6) 1.2933(9) 0.091(3) Uani 1 1 d . . . . .
Cl5 Cl 0.8882(12) 1.2236(5) 1.1261(4) 0.221(5) Uani 0.583(6) 1 d . U P B 1
O6 O 1.0350(3) 1.6182(2) 1.0207(2) 0.0306(6) Uani 1 1 d . . . . .
Cl6 Cl 0.7387(6) 0.8349(2) 0.8142(3) 0.0826(14) Uani 0.583(6) 1 d . U P B 1
C6 C 1.6627(15) 2.0023(8) 1.2009(10) 0.124(5) Uani 1 1 d . . . . .
H6 H 1.722162 2.025539 1.166296 0.149 Uiso 1 1 calc R . . . .
C7 C 1.5772(12) 1.8957(7) 1.1571(7) 0.097(3) Uani 1 1 d . . . . .
H7 H 1.578223 1.849214 1.092466 0.117 Uiso 0.309(6) 1 calc R . P A 2
C8 C 0.8906(5) 1.5577(4) 1.1706(3) 0.0286(8) Uani 1 1 d . . . . .
C9 C 0.8463(5) 1.6017(4) 1.2691(3) 0.0364(10) Uani 1 1 d . . . . .
C10 C 0.8879(6) 1.5616(5) 1.3433(4) 0.0447(12) Uani 1 1 d . . . . .
C11 C 0.8599(8) 1.6129(6) 1.4369(4) 0.0617(18) Uani 1 1 d . . . . .
H11 H 0.890609 1.586244 1.486704 0.074 Uiso 1 1 calc R . . . .
C12 C 0.7879(8) 1.7018(7) 1.4545(4) 0.068(2) Uani 1 1 d . . . . .
C13 C 0.7369(10) 1.7391(8) 1.3825(6) 0.084(3) Uani 1 1 d . . . . .
H13 H 0.682530 1.798362 1.395050 0.101 Uiso 1 1 calc R . . . .
C14 C 0.7659(8) 1.6888(6) 1.2886(5) 0.0635(18) Uani 1 1 d . . . . .
H14 H 0.730088 1.714645 1.238697 0.076 Uiso 1 1 calc R . . . .
C15 C 1.0347(5) 1.3109(3) 1.0006(3) 0.0294(8) Uani 1 1 d . . . . .
C16 C 0.9482(6) 1.1948(4) 0.9575(4) 0.0448(12) Uani 1 1 d . U . . .
C17 C 0.948(3) 1.1259(14) 0.8538(12) 0.057(4) Uani 0.583(6) 1 d . U P B 1
H17 H 0.992833 1.156026 0.817350 0.068 Uiso 0.583(6) 1 calc R . P B 1
C18 C 0.881(2) 1.0178(12) 0.8107(11) 0.062(4) Uani 0.583(6) 1 d . U P B 1
H18 H 0.873920 0.975199 0.743508 0.075 Uiso 0.583(6) 1 calc R . P B 1
C19 C 0.8239(17) 0.9728(10) 0.8669(8) 0.046(2) Uani 0.583(6) 1 d . U P B 1
C20 C 0.833(2) 1.0343(10) 0.9652(9) 0.077(5) Uani 0.583(6) 1 d . U P B 1
H20 H 0.793748 1.003366 1.003229 0.093 Uiso 0.583(6) 1 calc R . P B 1
C21 C 0.901(2) 1.1434(9) 1.0075(8) 0.062(4) Uani 0.583(6) 1 d . U P B 1
C22 C 1.4315(7) 1.4392(4) 1.2717(3) 0.0421(11) Uani 1 1 d . . . . .
H22 H 1.445560 1.386452 1.213366 0.051 Uiso 1 1 calc R . . . .
C23 C 1.4875(7) 1.4276(4) 1.3616(4) 0.0454(12) Uani 1 1 d . . . . .
H23 H 1.537408 1.368407 1.362535 0.054 Uiso 1 1 calc R . . . .
C24 C 1.4696(5) 1.5039(4) 1.4502(3) 0.0309(9) Uani 1 1 d . . . . .
C25 C 1.3925(7) 1.5889(5) 1.4416(3) 0.0443(12) Uani 1 1 d . . . . .
H25 H 1.376074 1.642329 1.498631 0.053 Uiso 1 1 calc R . . . .
C26 C 1.3400(6) 1.5943(4) 1.3483(3) 0.0420(11) Uani 1 1 d . . . . .
H26 H 1.288803 1.652223 1.344719 0.050 Uiso 1 1 calc R . . . .
Cl1A Cl 1.3756(12) 1.9226(6) 1.3772(6) 0.105(3) Uani 0.309(6) 1 d . . P A 2
C21A C 0.932(5) 1.117(2) 0.878(2) 0.075(6) Uani 0.417(6) 1 d . U P B 2
C20A C 0.844(4) 1.012(2) 0.846(3) 0.100(8) Uani 0.417(6) 1 d . U P B 2
H20A H 0.845681 0.954335 0.786203 0.120 Uiso 0.417(6) 1 calc R . P B 2
C19A C 0.757(3) 0.999(2) 0.905(3) 0.110(8) Uani 0.417(6) 1 d . U P B 2
C18A C 0.747(3) 1.080(2) 0.988(3) 0.107(7) Uani 0.417(6) 1 d . U P B 2
H18A H 0.683112 1.067107 1.024761 0.128 Uiso 0.417(6) 1 calc R . P B 2
C17A C 0.831(2) 1.1834(19) 1.0193(19) 0.073(5) Uani 0.417(6) 1 d . U P B 2
H17A H 0.818922 1.242758 1.073900 0.088 Uiso 0.417(6) 1 calc R . P B 2
Cl6A Cl 0.6436(13) 0.8701(7) 0.8702(12) 0.190(6) Uani 0.417(6) 1 d . U P B 2
Cl5A Cl 1.0281(11) 1.1428(7) 0.7949(7) 0.177(5) Uani 0.417(6) 1 d . U P B 2

loop_
_atom_site_aniso_label
_atom_site_aniso_U_11
_atom_site_aniso_U_22
_atom_site_aniso_U_33
_atom_site_aniso_U_23
_atom_site_aniso_U_13
_atom_site_aniso_U_12
Eu1 0.01684(9) 0.02918(11) 0.01576(9) 0.01031(7) 0.00320(6) 0.00358(7)
O1 0.058(2) 0.0400(18) 0.0316(17) 0.0122(14) 0.0127(16) -0.0038(16)
N1 0.0338(18) 0.045(2) 0.0206(16) 0.0170(15) 0.0050(14) 0.0121(16)
C1 0.0265(19) 0.031(2) 0.034(2) 0.0128(17) 0.0019(16) -0.0004(16)
O1W 0.0235(13) 0.0432(17) 0.0272(14) 0.0151(13) 0.0106(11) 0.0081(12)
Cl1 0.412(11) 0.064(2) 0.192(5) -0.005(2) 0.241(7) -0.043(4)
Cl2 0.125(2) 0.0477(11) 0.257(4) 0.0186(17) 0.073(3) -0.0274(13)
O2 0.046(2) 0.0351(17) 0.051(2) 0.0080(15) 0.0262(17) -0.0020(14)
C2 0.038(2) 0.033(2) 0.056(3) 0.015(2) 0.013(2) 0.0006(19)
Cl3 0.141(2) 0.0803(12) 0.0755(12) 0.0553(11) 0.0459(13) 0.0356(13)
O3 0.0228(14) 0.064(2) 0.0227(14) 0.0193(14) 0.0080(11) 0.0096(14)
C3 0.064(4) 0.040(3) 0.056(4) 0.007(3) 0.009(3) -0.004(3)
Cl4 0.1066(17) 0.150(2) 0.0419(9) -0.0135(11) 0.0432(11) -0.0116(15)
O4 0.0211(13) 0.0534(19) 0.0197(13) 0.0141(13) 0.0042(10) 0.0062(12)
C4 0.084(5) 0.040(3) 0.091(6) -0.001(3) 0.019(5) -0.006(3)
O5 0.0333(17) 0.0365(18) 0.062(2) 0.0239(17) -0.0102(16) 0.0015(14)
C5 0.080(5) 0.036(3) 0.134(8) 0.012(4) 0.036(5) -0.014(3)
Cl5 0.404(11) 0.113(4) 0.091(3) -0.035(3) 0.141(5) -0.129(5)
O6 0.0272(14) 0.0329(15) 0.0319(15) 0.0168(12) 0.0025(12) 0.0059(11)
Cl6 0.134(4) 0.0291(12) 0.0608(18) 0.0100(11) 0.0081(19) -0.0235(16)
C6 0.137(9) 0.080(6) 0.157(11) 0.027(7) 0.091(9) -0.033(6)
C7 0.117(7) 0.071(5) 0.094(6) 0.004(4) 0.068(6) -0.023(5)
C8 0.0226(18) 0.043(2) 0.0202(17) 0.0123(16) 0.0075(14) 0.0061(16)
C9 0.027(2) 0.054(3) 0.0207(19) 0.0092(18) 0.0050(16) 0.0054(18)
C10 0.044(3) 0.062(3) 0.028(2) 0.018(2) 0.011(2) 0.000(2)
C11 0.060(4) 0.094(5) 0.027(2) 0.023(3) 0.013(2) -0.009(3)
C12 0.056(4) 0.097(5) 0.027(3) -0.002(3) 0.020(3) -0.002(3)
C13 0.085(5) 0.106(6) 0.058(4) 0.015(4) 0.037(4) 0.050(5)
C14 0.062(4) 0.093(5) 0.038(3) 0.023(3) 0.019(3) 0.042(4)
C15 0.031(2) 0.0258(19) 0.029(2) 0.0123(16) 0.0021(16) 0.0025(15)
C16 0.046(3) 0.032(2) 0.048(3) 0.022(2) -0.009(2) -0.0030(19)
C17 0.078(9) 0.038(5) 0.047(6) 0.012(4) 0.020(6) -0.011(5)
C18 0.096(10) 0.038(5) 0.044(6) 0.007(4) 0.025(6) -0.007(5)
C19 0.060(7) 0.029(5) 0.039(4) 0.014(4) 0.000(4) -0.008(4)
C20 0.144(15) 0.038(5) 0.042(5) 0.015(4) 0.027(7) -0.022(7)
C21 0.100(10) 0.038(5) 0.037(5) 0.007(4) 0.018(6) -0.014(5)
C22 0.060(3) 0.050(3) 0.0201(19) 0.0165(19) 0.011(2) 0.022(2)
C23 0.068(3) 0.049(3) 0.026(2) 0.021(2) 0.011(2) 0.026(3)
C24 0.031(2) 0.044(2) 0.0187(18) 0.0165(17) 0.0035(15) 0.0091(17)
C25 0.058(3) 0.055(3) 0.021(2) 0.016(2) 0.009(2) 0.024(2)
C26 0.051(3) 0.055(3) 0.023(2) 0.019(2) 0.0067(19) 0.025(2)
Cl1A 0.154(8) 0.063(4) 0.077(5) -0.003(3) 0.056(5) -0.001(4)
C21A 0.086(16) 0.037(8) 0.079(11) 0.009(7) 0.011(11) 0.002(8)
C20A 0.098(17) 0.035(8) 0.116(19) 0.021(11) -0.035(13) -0.015(9)
C19A 0.081(14) 0.064(10) 0.16(2) 0.076(11) -0.040(14) -0.030(11)
C18A 0.080(13) 0.097(12) 0.17(2) 0.101(13) 0.002(13) -0.018(11)
C17A 0.064(10) 0.078(10) 0.099(12) 0.067(9) 0.014(8) -0.012(8)
Cl6A 0.152(8) 0.081(5) 0.288(13) 0.103(7) -0.048(8) -0.057(5)
Cl5A 0.146(7) 0.147(7) 0.142(7) -0.067(5) 0.094(6) -0.026(5)

loop_
_atom_type_symbol
_atom_type_description
_atom_type_scat_dispersion_real
_atom_type_scat_dispersion_imag
_atom_type_scat_source
C C 0.0033 0.0016 'International Tables Vol C Tables 4.2.6.8 and 6.1.1.4'
H H 0.0000 0.0000 'International Tables Vol C Tables 4.2.6.8 and 6.1.1.4'
Cl Cl 0.1484 0.1585 'International Tables Vol C Tables 4.2.6.8 and 6.1.1.4'
Eu Eu -0.1578 3.6682 'International Tables Vol C Tables 4.2.6.8 and 6.1.1.4'
N N 0.0061 0.0033 'International Tables Vol C Tables 4.2.6.8 and 6.1.1.4'
O O 0.0106 0.0060 'International Tables Vol C Tables 4.2.6.8 and 6.1.1.4'

loop_
_geom_angle_atom_site_label_1
_geom_angle_atom_site_label_2
_geom_angle_atom_site_label_3
_geom_angle
_geom_angle_site_symmetry_1
_geom_angle_site_symmetry_3
O1 Eu1 Eu1 113.44(10) . 2_787
O1 Eu1 N1 73.53(12) . .
O1 Eu1 C1 26.09(12) . .
O1 Eu1 O2 52.23(12) . .
O1 Eu1 O6 141.83(12) . 2_787
O1 Eu1 C15 154.91(12) . .
N1 Eu1 Eu1 134.99(9) . 2_787
N1 Eu1 C1 88.26(13) . .
N1 Eu1 O6 113.76(11) . 2_787
N1 Eu1 C15 94.59(12) . .
C1 Eu1 Eu1 117.67(9) . 2_787
C1 Eu1 C15 177.08(12) . .
O1W Eu1 Eu1 137.52(7) . 2_787
O1W Eu1 O1 104.87(12) . .
O1W Eu1 N1 72.54(11) . .
O1W Eu1 C1 89.52(12) . .
O1W Eu1 O2 73.35(12) . .
O1W Eu1 O5 71.07(11) . .
O1W Eu1 O6 113.10(10) . 2_787
O1W Eu1 C15 91.94(11) . .
O2 Eu1 Eu1 116.90(10) . 2_787
O2 Eu1 N1 102.37(13) . .
O2 Eu1 C1 26.15(12) . .
O2 Eu1 O6 143.65(12) . 2_787
O2 Eu1 C15 152.70(12) . .
O3 Eu1 Eu1 66.67(7) . 2_787
O3 Eu1 O1 79.18(12) . .
O3 Eu1 N1 71.74(11) . .
O3 Eu1 C1 104.27(13) . .
O3 Eu1 O1W 141.09(10) . .
O3 Eu1 O2 129.48(12) . .
O3 Eu1 O4 135.44(10) . 2_787
O3 Eu1 O5 85.57(14) . .
O3 Eu1 O6 69.06(11) . 2_787
O3 Eu1 O6 73.99(11) . .
O3 Eu1 C15 76.09(13) . .
O4 Eu1 Eu1 69.27(7) 2_787 2_787
O4 Eu1 O1 125.66(11) 2_787 .
O4 Eu1 N1 144.91(11) 2_787 .
O4 Eu1 C1 101.49(12) 2_787 .
O4 Eu1 O1W 73.91(10) 2_787 .
O4 Eu1 O2 77.33(12) 2_787 .
O4 Eu1 O5 84.05(13) 2_787 .
O4 Eu1 O6 71.03(10) 2_787 2_787
O4 Eu1 C15 76.52(12) 2_787 .
O5 Eu1 Eu1 84.58(8) . 2_787
O5 Eu1 O1 148.61(13) . .
O5 Eu1 N1 75.69(12) . .
O5 Eu1 C1 157.68(12) . .
O5 Eu1 O2 143.18(13) . .
O5 Eu1 O6 50.42(10) . 2_787
O5 Eu1 C15 24.87(11) . .
O6 Eu1 Eu1 38.75(7) . 2_787
O6 Eu1 Eu1 34.16(6) 2_787 2_787
O6 Eu1 O1 78.51(12) . .
O6 Eu1 N1 138.97(11) . .
O6 Eu1 C1 151.82(11) 2_787 .
O6 Eu1 C1 78.93(12) . .
O6 Eu1 O1W 144.91(10) . .
O6 Eu1 O2 82.67(12) . .
O6 Eu1 O4 76.11(10) . 2_787
O6 Eu1 O5 123.32(11) . .
O6 Eu1 O6 72.90(11) . 2_787
O6 Eu1 C15 25.55(10) 2_787 .
O6 Eu1 C15 98.46(11) . .
C15 Eu1 Eu1 59.71(8) . 2_787
C1 O1 Eu1 93.7(3) . .
C22 N1 Eu1 123.2(3) . .
C22 N1 C26 116.4(4) . .
C26 N1 Eu1 120.0(3) . .
O1 C1 Eu1 60.2(2) . .
O1 C1 O2 120.7(4) . .
O1 C1 C2 118.9(4) . .
O2 C1 Eu1 60.5(2) . .
O2 C1 C2 120.5(4) . .
C2 C1 Eu1 178.0(3) . .
Eu1 O1W H1WA 110.1 . .
Eu1 O1W H1WB 118.7 . .
H1WA O1W H1WB 108.5 . .
C1 O2 Eu1 93.3(3) . .
C3 C2 C1 119.8(5) . .
C7 C2 C1 124.2(6) . .
C7 C2 C3 116.0(6) . .
C8 O3 Eu1 142.1(3) . .
C2 C3 H3 118.7 . .
C2 C3 C4 122.6(7) . .
C2 C3 Cl1A 129.0(5) . .
C4 C3 H3 118.7 . .
C4 C3 Cl1A 108.0(6) . .
C8 O4 Eu1 133.0(3) . 2_787
C3 C4 H4 120.6 . .
C5 C4 C3 118.8(8) . .
C5 C4 H4 120.6 . .
C15 O5 Eu1 98.5(3) . .
C4 C5 Cl2 120.5(7) . .
C4 C5 C6 121.3(7) . .
C6 C5 Cl2 118.2(7) . .
Eu1 O6 Eu1 107.10(11) . 2_787
C15 O6 Eu1 163.4(3) 2_787 .
C15 O6 Eu1 89.5(2) 2_787 2_787
C5 C6 H6 120.1 . .
C5 C6 C7 119.8(8) . .
C7 C6 H6 120.1 . .
C2 C7 Cl1 126.5(6) . .
C2 C7 C6 121.5(8) . .
C2 C7 H7 119.3 . .
C6 C7 Cl1 111.5(7) . .
C6 C7 H7 119.3 . .
O3 C8 O4 127.2(4) . .
O3 C8 C9 115.9(4) . .
O4 C8 C9 116.8(4) . .
C10 C9 C8 123.8(4) . .
C14 C9 C8 118.8(5) . .
C14 C9 C10 117.4(5) . .
C9 C10 Cl3 121.4(4) . .
C9 C10 C11 121.2(6) . .
C11 C10 Cl3 117.3(5) . .
C10 C11 H11 120.5 . .
C12 C11 C10 119.1(6) . .
C12 C11 H11 120.5 . .
C11 C12 Cl4 117.8(6) . .
C13 C12 Cl4 120.7(6) . .
C13 C12 C11 121.5(5) . .
C12 C13 H13 120.1 . .
C12 C13 C14 119.8(7) . .
C14 C13 H13 120.1 . .
C9 C14 C13 120.8(6) . .
C9 C14 H14 119.6 . .
C13 C14 H14 119.6 . .
O5 C15 Eu1 56.6(2) . .
O5 C15 O6 121.6(4) . 2_787
O5 C15 C16 118.7(4) . .
O6 C15 Eu1 65.0(2) 2_787 .
O6 C15 C16 119.6(4) 2_787 .
C16 C15 Eu1 175.3(3) . .
C15 C16 C17A 110.7(10) . .
C17 C16 C15 116.0(7) . .
C21 C16 C15 126.9(6) . .
C21 C16 C17 115.7(8) . .
C21A C16 C15 133.0(15) . .
C21A C16 C17A 115.0(18) . .
C16 C17 H17 119.9 . .
C18 C17 C16 120.2(11) . .
C18 C17 H17 119.9 . .
C17 C18 H18 120.3 . .
C19 C18 C17 119.5(12) . .
C19 C18 H18 120.3 . .
C18 C19 Cl6 120.6(9) . .
C20 C19 Cl6 118.6(10) . .
C20 C19 C18 120.8(11) . .
C19 C20 H20 120.6 . .
C19 C20 C21 118.8(11) . .
C21 C20 H20 120.6 . .
C16 C21 Cl5 116.4(8) . .
C16 C21 C20 124.3(10) . .
C20 C21 Cl5 118.0(9) . .
N1 C22 H22 117.9 . .
N1 C22 C23 124.1(4) . .
C23 C22 H22 117.9 . .
C22 C23 H23 120.0 . .
C24 C23 C22 120.1(4) . .
C24 C23 H23 120.0 . .
C23 C24 C24 122.2(5) . 2_888
C23 C24 C25 116.1(4) . .
C25 C24 C24 121.8(5) . 2_888
C24 C25 H25 119.9 . .
C26 C25 C24 120.2(4) . .
C26 C25 H25 119.9 . .
N1 C26 C25 123.2(4) . .
N1 C26 H26 118.4 . .
C25 C26 H26 118.4 . .
C16 C21A C20A 128(3) . .
C16 C21A Cl5A 114.3(18) . .
C20A C21A Cl5A 118(2) . .
C21A C20A H20A 122.0 . .
C19A C20A C21A 116(3) . .
C19A C20A H20A 122.0 . .
C20A C19A Cl6A 119(3) . .
C18A C19A C20A 123(2) . .
C18A C19A Cl6A 118(3) . .
C19A C18A H18A 119.4 . .
C19A C18A C17A 121(3) . .
C17A C18A H18A 119.4 . .
C16 C17A H17A 122.2 . .
C18A C17A C16 116(2) . .
C18A C17A H17A 122.2 . .

loop_
_geom_bond_atom_site_label_1
_geom_bond_atom_site_label_2
_geom_bond_distance
_geom_bond_site_symmetry_2
Eu1 Eu1 4.0261(4) 2_787
Eu1 O1 2.467(4) .
Eu1 N1 2.623(3) .
Eu1 C1 2.837(4) .
Eu1 O1W 2.455(3) .
Eu1 O2 2.474(3) .
Eu1 O3 2.361(3) .
Eu1 O4 2.454(3) 2_787
Eu1 O5 2.456(3) .
Eu1 O6 2.365(3) .
Eu1 O6 2.636(3) 2_787
Eu1 C15 2.909(4) .
O1 C1 1.251(6) .
N1 C22 1.321(6) .
N1 C26 1.335(6) .
C1 O2 1.252(6) .
C1 C2 1.510(6) .
O1W H1WA 0.8675 .
O1W H1WB 0.8556 .
Cl1 C7 1.704(10) .
Cl2 C5 1.740(7) .
C2 C3 1.382(8) .
C2 C7 1.366(9) .
Cl3 C10 1.729(6) .
O3 C8 1.240(5) .
C3 H3 0.9300 .
C3 C4 1.393(9) .
C3 Cl1A 1.725(11) .
Cl4 C12 1.742(6) .
O4 C8 1.263(5) .
C4 H4 0.9300 .
C4 C5 1.332(13) .
O5 C15 1.237(5) .
C5 C6 1.344(14) .
Cl5 C21 1.720(12) .
O6 C15 1.255(5) 2_787
Cl6 C19 1.742(12) .
C6 H6 0.9300 .
C6 C7 1.397(11) .
C7 H7 0.9300 .
C8 C9 1.516(6) .
C9 C10 1.386(7) .
C9 C14 1.369(8) .
C10 C11 1.390(7) .
C11 H11 0.9300 .
C11 C12 1.346(11) .
C12 C13 1.341(12) .
C13 H13 0.9300 .
C13 C14 1.397(9) .
C14 H14 0.9300 .
C15 C16 1.506(6) .
C16 C17 1.466(16) .
C16 C21 1.303(13) .
C16 C21A 1.21(3) .
C16 C17A 1.57(2) .
C17 H17 0.9300 .
C17 C18 1.365(19) .
C18 H18 0.9300 .
C18 C19 1.363(16) .
C19 C20 1.360(16) .
C20 H20 0.9300 .
C20 C21 1.380(15) .
C22 H22 0.9300 .
C22 C23 1.380(6) .
C23 H23 0.9300 .
C23 C24 1.380(6) .
C24 C24 1.496(7) 2_888
C24 C25 1.386(6) .
C25 H25 0.9300 .
C25 C26 1.385(6) .
C26 H26 0.9300 .
C21A C20A 1.40(3) .
C21A Cl5A 1.78(3) .
C20A H20A 0.9300 .
C20A C19A 1.35(5) .
C19A C18A 1.32(5) .
C19A Cl6A 1.76(2) .
C18A H18A 0.9300 .
C18A C17A 1.37(3) .
C17A H17A 0.9300 .

loop_
_geom_torsion_atom_site_label_1
_geom_torsion_atom_site_label_2
_geom_torsion_atom_site_label_3
_geom_torsion_atom_site_label_4
_geom_torsion
_geom_torsion_site_symmetry_1
_geom_torsion_site_symmetry_2
_geom_torsion_site_symmetry_3
_geom_torsion_site_symmetry_4
Eu1 O1 C1 O2 -2.4(5) . . . .
Eu1 O1 C1 C2 177.9(4) . . . .
Eu1 N1 C22 C23 -173.0(5) . . . .
Eu1 N1 C26 C25 173.2(4) . . . .
Eu1 O3 C8 O4 14.6(9) . . . .
Eu1 O3 C8 C9 -161.9(4) . . . .
Eu1 O4 C8 O3 3.1(8) 2_787 . . .
Eu1 O4 C8 C9 179.6(3) 2_787 . . .
Eu1 O5 C15 O6 0.6(5) . . . 2_787
Eu1 O5 C15 C16 178.9(4) . . . .
O1 C1 O2 Eu1 2.4(5) . . . .
O1 C1 C2 C3 7.6(8) . . . .
O1 C1 C2 C7 -173.0(8) . . . .
N1 C22 C23 C24 -0.1(10) . . . .
C1 C2 C3 C4 177.2(7) . . . .
C1 C2 C3 Cl1A -11.2(10) . . . .
C1 C2 C7 Cl1 12.1(15) . . . .
C1 C2 C7 C6 -177.1(10) . . . .
Cl2 C5 C6 C7 179.9(10) . . . .
O2 C1 C2 C3 -172.0(5) . . . .
O2 C1 C2 C7 7.4(10) . . . .
C2 C1 O2 Eu1 -178.0(4) . . . .
C2 C3 C4 C5 1.7(13) . . . .
Cl3 C10 C11 C12 -177.6(5) . . . .
O3 C8 C9 C10 -49.0(7) . . . .
O3 C8 C9 C14 128.4(6) . . . .
C3 C2 C7 Cl1 -168.5(9) . . . .
C3 C2 C7 C6 2.3(15) . . . .
C3 C4 C5 Cl2 -179.8(7) . . . .
C3 C4 C5 C6 -1.0(17) . . . .
Cl4 C12 C13 C14 178.6(6) . . . .
O4 C8 C9 C10 134.1(5) . . . .
O4 C8 C9 C14 -48.5(7) . . . .
C4 C5 C6 C7 1(2) . . . .
O5 C15 C16 C17 -96.3(13) . . . .
O5 C15 C16 C21 69.6(12) . . . .
O5 C15 C16 C21A -92(3) . . . .
O5 C15 C16 C17A 102.1(9) . . . .
C5 C6 C7 Cl1 170.3(11) . . . .
C5 C6 C7 C2 -2(2) . . . .
O6 C15 C16 C17 82.0(13) 2_787 . . .
O6 C15 C16 C21 -112.1(11) 2_787 . . .
O6 C15 C16 C21A 86(3) 2_787 . . .
O6 C15 C16 C17A -79.6(9) 2_787 . . .
Cl6 C19 C20 C21 179.5(14) . . . .
C7 C2 C3 C4 -2.3(12) . . . .
C7 C2 C3 Cl1A 169.4(9) . . . .
C8 C9 C10 Cl3 -8.3(7) . . . .
C8 C9 C10 C11 172.7(5) . . . .
C8 C9 C14 C13 -173.4(7) . . . .
C9 C10 C11 C12 1.5(9) . . . .
C10 C9 C14 C13 4.1(10) . . . .
C10 C11 C12 Cl4 -179.2(5) . . . .
C10 C11 C12 C13 2.7(11) . . . .
C11 C12 C13 C14 -3.3(13) . . . .
C12 C13 C14 C9 -0.2(13) . . . .
C14 C9 C10 Cl3 174.2(5) . . . .
C14 C9 C10 C11 -4.8(8) . . . .
C15 C16 C17 C18 176.0(17) . . . .
C15 C16 C21 Cl5 18.4(18) . . . .
C15 C16 C21 C20 -175.0(14) . . . .
C15 C16 C21A C20A -178(2) . . . .
C15 C16 C21A Cl5A 0(4) . . . .
C15 C16 C17A C18A -178.9(15) . . . .
C16 C17 C18 C19 -4(3) . . . .
C16 C21A C20A C19A 6(5) . . . .
C17 C16 C21 Cl5 -175.7(14) . . . .
C17 C16 C21 C20 -9(2) . . . .
C17 C18 C19 Cl6 -179.7(17) . . . .
C17 C18 C19 C20 0(3) . . . .
C18 C19 C20 C21 0(3) . . . .
C19 C20 C21 Cl5 171.7(15) . . . .
C19 C20 C21 C16 5(3) . . . .
C21 C16 C17 C18 8(3) . . . .
C22 N1 C26 C25 0.4(8) . . . .
C22 C23 C24 C24 -179.1(6) . . . 2_888
C22 C23 C24 C25 0.6(8) . . . .
C23 C24 C25 C26 -0.6(8) . . . .
C24 C24 C25 C26 179.1(6) 2_888 . . .
C24 C25 C26 N1 0.1(9) . . . .
C26 N1 C22 C23 -0.4(8) . . . .
Cl1A C3 C4 C5 -171.5(9) . . . .
C21A C16 C17A C18A 12(3) . . . .
C21A C20A C19A C18A 3(4) . . . .
C21A C20A C19A Cl6A -180(2) . . . .
C20A C19A C18A C17A -2(4) . . . .
C19A C18A C17A C16 -5(3) . . . .
C17A C16 C21A C20A -13(5) . . . .
C17A C16 C21A Cl5A 165.1(17) . . . .
Cl6A C19A C18A C17A -179.3(18) . . . .
Cl5A C21A C20A C19A -172(2) . . . .
